data_9015667
loop_
_publ_author_name
'Averbuch-Pouchot M'
'Durif, A.'
'Guitel, J.'

_publ_section_title
;
 Crystal structures of two cesium phosphate-tellurates:
 (Te(O H)6) (Cs2 H P O4) and (Te(O H)6) (Cs2 H P O4) (Cs H2 P O4)2
 _cod_database_code 1007139
;
_journal_name_full 'Materials Research Bulletin'
_journal_page_first 387
_journal_page_last 395
_journal_paper_doi 10.1016/0025-5408(80)90183-X
_journal_volume 15
_journal_year 1980
_chemical_formula_sum 'Cs2 O10 P Te'
_space_group_IT_number 14
_symmetry_space_group_name_Hall '-P 2yn'
_symmetry_space_group_name_H-M 'P 1 21/n 1'
_cell_angle_alpha 90
_cell_angle_beta 89.89
_cell_angle_gamma 90
_cell_length_a 8.204
_cell_length_b 18.416
_cell_length_c 6.995
_cell_formula_units_Z 4
_cell_volume 1056.837
_database_code_amcsd 0014282
_exptl_crystal_density_diffrn 3.673
_cod_duplicate_entry 1007139
_cod_original_formula_sum 'Cs2 Te P O10'
_cod_database_code 9015667
_amcsd_formula_title 'Cs2 H7 O10 P Te'

loop_
_space_group_symop_operation_xyz
x,y,z
1/2+x,1/2-y,1/2+z
1/2-x,1/2+y,1/2-z
-x,-y,-z

loop_
_atom_site_label
_atom_site_fract_x
_atom_site_fract_y
_atom_site_fract_z
Cs1 0.47879 0.34915 0.74600
Cs2 0.83857 0.54866 0.73010
Te1 0.48322 0.19505 0.25707
P1 0.68190 0.45370 0.24430
O1 0.70500 0.01550 0.19700
O2 0.77130 0.38000 0.25900
O3 0.58960 0.11920 0.38600
O4 0.63240 0.26040 0.38200
O5 0.37440 0.27830 0.15100
O6 0.33760 0.12800 0.13600
O7 0.33170 0.20410 0.46400
O8 0.12190 0.03710 0.53600
O9 0.12150 0.31470 0.53700
O10 0.53050 0.45010 0.38100

loop_
_cod_related_entry_id
_cod_related_entry_database
_cod_related_entry_code
1 AMCSD 0014282
